data_4031078
loop_
_publ_author_name
'Kaleta, Ji\<r\'i'
'Dron, Paul I.'
'Zhao, Ke'
'Shen, Yongqiang'
'C\'isa\<rov\'a, Ivana'
'Rogers, Charles T.'
'Michl, Josef'

_publ_section_title
;
 Arrays of Molecular Rotors with Triptycene Stoppers: Surface Inclusion in
 Hexagonal Tris(o-phenylenedioxy)cyclotriphosphazene.
;
_journal_issue 12
_journal_name_full 'The Journal of organic chemistry'
_journal_page_first 6173
_journal_page_last 6192
_journal_paper_doi 10.1021/acs.joc.5b00661
_journal_volume 80
_journal_year 2015
_chemical_compound_source 'synthesized by Dr. Kaleta'
_chemical_formula_moiety 'C28 H14 Br4'
_chemical_formula_sum 'C28 H14 Br4'
_chemical_formula_weight 670.03
_chemical_name_systematic
; 
 ? 
;
_space_group_IT_number 15
_space_group_name_Hall '-C 2yc'
_symmetry_cell_setting monoclinic
_symmetry_space_group_name_Hall '-C 2yc'
_symmetry_space_group_name_H-M 'C 1 2/c 1'
_atom_sites_solution_hydrogens difmap
_atom_sites_solution_primary direct
_atom_sites_solution_secondary difmap
_audit_creation_method SHELXL-97
_cell_angle_alpha 90.00
_cell_angle_beta 90.9662(12)
_cell_angle_gamma 90.00
_cell_formula_units_Z 4
_cell_length_a 21.7286(7)
_cell_length_b 7.9945(2)
_cell_length_c 13.6141(4)
_cell_measurement_reflns_used 3210
_cell_measurement_temperature 150(2)
_cell_measurement_theta_max 27.3655
_cell_measurement_theta_min 2.9929
_cell_volume 2364.56(12)
_computing_cell_refinement 'SAINT V8.34A (Bruker AXS Inc., 2013)'
_computing_data_collection 'Bruker Instrument Service v2013.12.0.0'
_computing_data_reduction 'SAINT V8.34A (Bruker AXS Inc., 2013)'
_computing_structure_refinement 'SHELXL-97 (Sheldrick, 1997)'
_computing_structure_solution 'SHELXS-97 (Sheldrick, 1990)'
_diffrn_ambient_temperature 150(2)
_diffrn_measured_fraction_theta_full 0.998
_diffrn_measured_fraction_theta_max 0.998
_diffrn_measurement_device_type 'Bruker APEX-II CCD'
_diffrn_measurement_method '\f and \w scans'
_diffrn_radiation_monochromator graphite
_diffrn_radiation_source 'fine-focus sealed tube'
_diffrn_radiation_type MoK\a
_diffrn_radiation_wavelength 0.71073
_diffrn_reflns_av_R_equivalents 0.0201
_diffrn_reflns_av_sigmaI/netI 0.0270
_diffrn_reflns_limit_h_max 25
_diffrn_reflns_limit_h_min -28
_diffrn_reflns_limit_k_max 10
_diffrn_reflns_limit_k_min -8
_diffrn_reflns_limit_l_max 17
_diffrn_reflns_limit_l_min -17
_diffrn_reflns_number 8476
_diffrn_reflns_theta_full 27.50
_diffrn_reflns_theta_max 27.50
_diffrn_reflns_theta_min 1.87
_diffrn_standards_number 0
_exptl_absorpt_coefficient_mu 6.823
_exptl_absorpt_correction_T_max 0.5947
_exptl_absorpt_correction_T_min 0.1863
_exptl_absorpt_correction_type numerical
_exptl_absorpt_process_details 'SADABS V2012/1 (Bruker AXS Inc.)'
_exptl_crystal_colour colourless
_exptl_crystal_density_diffrn 1.882
_exptl_crystal_density_method 'not measured'
_exptl_crystal_description prism
_exptl_crystal_F_000 1288
_exptl_crystal_size_max 0.37
_exptl_crystal_size_mid 0.23
_exptl_crystal_size_min 0.09
_refine_diff_density_max 0.663
_refine_diff_density_min -0.723
_refine_diff_density_rms 0.083
_refine_ls_extinction_method none
_refine_ls_goodness_of_fit_ref 1.044
_refine_ls_hydrogen_treatment constr
_refine_ls_matrix_type full
_refine_ls_number_parameters 155
_refine_ls_number_reflns 2709
_refine_ls_number_restraints 0
_refine_ls_restrained_S_all 1.044
_refine_ls_R_factor_all 0.0494
_refine_ls_R_factor_gt 0.0326
_refine_ls_shift/su_max 0.001
_refine_ls_shift/su_mean 0.000
_refine_ls_structure_factor_coef Fsqd
_refine_ls_weighting_details 'calc w=1/[\s^2^(Fo^2^)+(0.0404P)^2^+3.9473P] where P=(Fo^2^+2Fc^2^)/3'
_refine_ls_weighting_scheme calc
_refine_ls_wR_factor_gt 0.0774
_refine_ls_wR_factor_ref 0.0835
_reflns_number_gt 2113
_reflns_number_total 2709
_reflns_threshold_expression I>2\s(I)
_cod_data_source_file jo5b00661_si_003.cif
_cod_data_source_block JK513
_cod_depositor_comments 'Adding full bibliography for 4031076--4031079.cif.'
_cod_database_code 4031078

loop_
_symmetry_equiv_pos_as_xyz
'x, y, z'
'-x, y, -z+1/2'
'x+1/2, y+1/2, z'
'-x+1/2, y+1/2, -z+1/2'
'-x, -y, -z'
'x, -y, z-1/2'
'-x+1/2, -y+1/2, -z'
'x+1/2, -y+1/2, z-1/2'

loop_
_atom_site_label
_atom_site_type_symbol
_atom_site_fract_x
_atom_site_fract_y
_atom_site_fract_z
_atom_site_U_iso_or_equiv
_atom_site_adp_type
_atom_site_occupancy
_atom_site_symmetry_multiplicity
_atom_site_calc_flag
_atom_site_refinement_flags
Br1 Br 0.296019(17) 0.10278(5) 0.74352(2) 0.04608(14) Uani 1 1 d .
Br2 Br 0.2713(2) -0.0269(6) 0.5279(3) 0.0507(7) Uani 0.70(3) 1 d P
Br2B Br 0.2651(6) 0.009(4) 0.5194(10) 0.067(3) Uani 0.30(3) 1 d P
C1 C 0.32306(15) 0.0906(4) 0.6137(2) 0.0280(6) Uani 1 1 d .
C2 C 0.37659(13) 0.1532(4) 0.58894(19) 0.0234(6) Uani 1 1 d .
H2 H 0.4006 0.2042 0.6396 0.028 Uiso 1 1 calc R
C3 C 0.40191(13) 0.1516(4) 0.49277(19) 0.0224(6) Uani 1 1 d .
C4 C 0.42777(13) 0.1570(3) 0.41652(18) 0.0205(6) Uani 1 1 d .
C5 C 0.46486(12) 0.1590(3) 0.32791(17) 0.0170(5) Uani 1 1 d .
C6 C 0.52711(12) 0.2480(3) 0.34367(17) 0.0158(5) Uani 1 1 d .
C7 C 0.54593(13) 0.3295(3) 0.42875(18) 0.0202(6) Uani 1 1 d .
H7 H 0.5203 0.3311 0.4846 0.024 Uiso 1 1 calc R
C8 C 0.60302(14) 0.4092(4) 0.4315(2) 0.0263(6) Uani 1 1 d .
H8 H 0.6164 0.4651 0.4896 0.032 Uiso 1 1 calc R
C9 C 0.64007(14) 0.4075(4) 0.3507(2) 0.0269(6) Uani 1 1 d .
H9 H 0.6788 0.4623 0.3534 0.032 Uiso 1 1 calc R
C10 C 0.62113(13) 0.3255(4) 0.26426(19) 0.0227(6) Uani 1 1 d .
H10 H 0.6468 0.3236 0.2085 0.027 Uiso 1 1 calc R
C11 C 0.56470(12) 0.2478(3) 0.26188(17) 0.0158(5) Uani 1 1 d .
C12 C 0.48128(13) -0.0178(3) 0.29065(18) 0.0182(5) Uani 1 1 d .
C13 C 0.46074(14) -0.1661(4) 0.33092(19) 0.0238(6) Uani 1 1 d .
H13 H 0.4338 -0.1657 0.3852 0.029 Uiso 1 1 calc R
C14 C 0.48067(15) -0.3172(3) 0.2895(2) 0.0280(7) Uani 1 1 d .
H14 H 0.4673 -0.4205 0.3164 0.034 Uiso 1 1 calc R

loop_
_atom_site_aniso_label
_atom_site_aniso_U_11
_atom_site_aniso_U_22
_atom_site_aniso_U_33
_atom_site_aniso_U_23
_atom_site_aniso_U_13
_atom_site_aniso_U_12
Br1 0.0338(2) 0.0758(3) 0.02910(18) -0.00055(15) 0.01260(14) -0.00367(18)
Br2 0.0415(15) 0.0714(17) 0.0389(8) -0.0050(6) -0.0080(7) -0.0299(8)
Br2B 0.0259(17) 0.135(7) 0.0409(18) -0.007(4) -0.0101(13) -0.024(4)
C1 0.0273(17) 0.0353(17) 0.0213(13) 0.0013(12) -0.0009(11) -0.0025(14)
C2 0.0222(15) 0.0310(16) 0.0170(12) -0.0001(10) -0.0028(11) -0.0027(12)
C3 0.0219(15) 0.0253(14) 0.0201(13) 0.0005(10) -0.0019(11) -0.0023(12)
C4 0.0209(15) 0.0197(13) 0.0208(12) 0.0019(10) -0.0045(11) -0.0013(12)
C5 0.0190(14) 0.0163(12) 0.0157(11) 0.0020(9) -0.0027(10) -0.0002(11)
C6 0.0192(14) 0.0117(12) 0.0162(11) 0.0007(9) -0.0052(10) 0.0026(11)
C7 0.0242(15) 0.0205(13) 0.0159(11) -0.0011(10) -0.0043(10) 0.0054(12)
C8 0.0293(17) 0.0274(15) 0.0220(13) -0.0062(11) -0.0098(12) -0.0003(13)
C9 0.0200(15) 0.0294(16) 0.0310(14) -0.0063(12) -0.0065(12) -0.0038(13)
C10 0.0214(15) 0.0231(14) 0.0235(13) -0.0007(11) -0.0012(11) 0.0029(12)
C11 0.0197(14) 0.0128(12) 0.0148(11) 0.0000(9) -0.0043(10) 0.0023(11)
C12 0.0210(14) 0.0159(12) 0.0174(11) 0.0006(10) -0.0079(10) 0.0004(11)
C13 0.0286(16) 0.0208(14) 0.0216(12) 0.0055(10) -0.0123(11) -0.0042(12)
C14 0.0366(18) 0.0161(13) 0.0307(14) 0.0055(11) -0.0196(12) -0.0041(13)

loop_
_atom_type_symbol
_atom_type_description
_atom_type_scat_dispersion_real
_atom_type_scat_dispersion_imag
_atom_type_scat_source
C C 0.0033 0.0016 'International Tables Vol C Tables 4.2.6.8 and 6.1.1.4'
H H 0.0000 0.0000 'International Tables Vol C Tables 4.2.6.8 and 6.1.1.4'
Br Br -0.2901 2.4595 'International Tables Vol C Tables 4.2.6.8 and 6.1.1.4'

loop_
_geom_angle_atom_site_label_1
_geom_angle_atom_site_label_2
_geom_angle_atom_site_label_3
_geom_angle
_geom_angle_site_symmetry_1
_geom_angle_site_symmetry_3
C2 C1 Br2 124.0(3) . .
C2 C1 Br1 121.0(2) . .
Br2 C1 Br1 114.9(2) . .
C2 C1 Br2B 122.5(4) . .
Br2 C1 Br2B 10.2(9) . .
Br1 C1 Br2B 116.1(4) . .
C1 C2 C3 126.0(3) . .
C1 C2 H2 117.0 . .
C3 C2 H2 117.0 . .
C4 C3 C2 173.9(3) . .
C3 C4 C5 174.6(3) . .
C4 C5 C6 112.6(2) . .
C4 C5 C11 115.5(2) . 2_655
C6 C5 C11 104.50(19) . 2_655
C4 C5 C12 113.2(2) . .
C6 C5 C12 105.1(2) . .
C11 C5 C12 104.82(19) 2_655 .
C7 C6 C11 120.0(3) . .
C7 C6 C5 125.5(2) . .
C11 C6 C5 114.4(2) . .
C6 C7 C8 119.2(2) . .
C6 C7 H7 120.4 . .
C8 C7 H7 120.4 . .
C9 C8 C7 120.5(3) . .
C9 C8 H8 119.8 . .
C7 C8 H8 119.8 . .
C8 C9 C10 120.6(3) . .
C8 C9 H9 119.7 . .
C10 C9 H9 119.7 . .
C11 C10 C9 118.7(2) . .
C11 C10 H10 120.7 . .
C9 C10 H10 120.7 . .
C10 C11 C6 121.1(2) . .
C10 C11 C5 125.8(2) . 2_655
C6 C11 C5 113.1(2) . 2_655
C13 C12 C12 120.98(16) . 2_655
C13 C12 C5 125.2(2) . .
C12 C12 C5 113.85(13) 2_655 .
C12 C13 C14 118.3(3) . .
C12 C13 H13 120.8 . .
C14 C13 H13 120.8 . .
C14 C14 C13 120.66(17) 2_655 .
C14 C14 H14 119.7 2_655 .
C13 C14 H14 119.7 . .

loop_
_geom_bond_atom_site_label_1
_geom_bond_atom_site_label_2
_geom_bond_distance
_geom_bond_site_symmetry_2
Br1 C1 1.874(3) .
Br2 C1 1.863(5) .
Br2B C1 1.899(11) .
C1 C2 1.315(4) .
C2 C3 1.429(4) .
C2 H2 0.9500 .
C3 C4 1.189(4) .
C4 C5 1.462(3) .
C5 C6 1.540(4) .
C5 C11 1.544(3) 2_655
C5 C12 1.545(4) .
C6 C7 1.385(3) .
C6 C11 1.392(3) .
C7 C8 1.395(4) .
C7 H7 0.9500 .
C8 C9 1.374(4) .
C8 H8 0.9500 .
C9 C10 1.403(4) .
C9 H9 0.9500 .
C10 C11 1.374(4) .
C10 H10 0.9500 .
C11 C5 1.544(3) 2_655
C12 C13 1.383(4) .
C12 C12 1.385(5) 2_655
C13 C14 1.405(4) .
C13 H13 0.9500 .
C14 C14 1.377(6) 2_655
C14 H14 0.9500 .
